data_1571751
loop_
_publ_author_name
'Risa, Arnau'
'Barrios, Leon&#xed; A'
'Diego, Rosa'
'Roubeau, Olivier'
'Aleshin, Dmitry Y.'
'Nelyubina, Yulia'
'Novikov, Valentin'
'Teat, Simon J.'
'Ribas-Ari&#xf1;o, Jordi'
'Arom&#xed;, Guillem'

_publ_section_title
;
 Engineered &#x3c0;&#x22ef;&#x3c0; interactions favour supramolecular
 dimers X@[FeL<sub>3</sub>]<sub>2</sub> (X = Cl, Br, I): solid state and
 solution structure.
;
_journal_issue 24
_journal_name_full 'Chemical science'
_journal_page_first 9047
_journal_page_last 9053
_journal_paper_doi 10.1039/d4sc01365d
_journal_volume 15
_journal_year 2024
_chemical_formula_moiety '2(C90 H60 Fe N18), 3(F6 P), Br, 4(C3 H6 O)'
_chemical_formula_sum 'C192 H144 Br F18 Fe2 N36 O4 P3'
_chemical_formula_weight 3645.94
_space_group_crystal_system cubic
_space_group_IT_number 198
_space_group_name_Hall 'P 2ac 2ab 3'
_space_group_name_H-M_alt 'P 21 3'
_atom_sites_solution_hydrogens geom
_audit_creation_method SHELXL-2017/1
_audit_update_record
;
2023-07-06 deposited with the CCDC.	2024-05-24 downloaded from the CCDC.
;
_cell_angle_alpha 90
_cell_angle_beta 90
_cell_angle_gamma 90
_cell_formula_units_Z 4
_cell_length_a 26.5373(7)
_cell_length_b 26.5373(7)
_cell_length_c 26.5373(7)
_cell_measurement_reflns_used 9946
_cell_measurement_temperature 100(2)
_cell_measurement_theta_max 24.284
_cell_measurement_theta_min 2.226
_cell_volume 18688.3(9)
_computing_cell_refinement 'Bruker SAINT v8.40'
_computing_data_collection 'Bruker APEX 3'
_computing_data_reduction 'Bruker SAINT v8.40'
_computing_structure_refinement 'SHELXL-2017/1 (Sheldrick, 2017)'
_computing_structure_solution 'SHELXT 2014/5 (Sheldrick, 2014)'
_diffrn_ambient_temperature 100(2)
_diffrn_measured_fraction_theta_full 0.999
_diffrn_measured_fraction_theta_max 0.999
_diffrn_measurement_device_type 'Bruker D8 with PHOTON II detector'
_diffrn_measurement_method 'shutterless /f and /w scans'
_diffrn_radiation_monochromator 'silicon 111'
_diffrn_radiation_source 'Advanced Light Source station 12.2.1'
_diffrn_radiation_type synchrotron
_diffrn_radiation_wavelength 0.7288
_diffrn_reflns_av_R_equivalents 0.1008
_diffrn_reflns_av_unetI/netI 0.0590
_diffrn_reflns_Laue_measured_fraction_full 0.999
_diffrn_reflns_Laue_measured_fraction_max 0.999
_diffrn_reflns_limit_h_max 29
_diffrn_reflns_limit_h_min -31
_diffrn_reflns_limit_k_max 31
_diffrn_reflns_limit_k_min -31
_diffrn_reflns_limit_l_max 31
_diffrn_reflns_limit_l_min -27
_diffrn_reflns_number 125109
_diffrn_reflns_point_group_measured_fraction_full 0.999
_diffrn_reflns_point_group_measured_fraction_max 0.999
_diffrn_reflns_theta_full 25.376
_diffrn_reflns_theta_max 25.376
_diffrn_reflns_theta_min 1.760
_exptl_absorpt_coefficient_mu 0.505
_exptl_absorpt_correction_T_max 0.745
_exptl_absorpt_correction_T_min 0.678
_exptl_absorpt_correction_type multi-scan
_exptl_absorpt_process_details 'SADABS-2016/2 - Bruker AXS'
_exptl_crystal_colour red
_exptl_crystal_density_diffrn 1.296
_exptl_crystal_description block
_exptl_crystal_F_000 7496
_exptl_crystal_size_max 0.240
_exptl_crystal_size_mid 0.120
_exptl_crystal_size_min 0.110
_refine_diff_density_max 1.434
_refine_diff_density_min -1.104
_refine_diff_density_rms 0.105
_refine_ls_abs_structure_details
;
 Flack x determined using 3648 quotients [(I+)-(I-)]/[(I+)+(I-)]
 (Parsons, Flack and Wagner, Acta Cryst. B69 (2013) 249-259).
;
_refine_ls_abs_structure_Flack 0.035(5)
_refine_ls_extinction_method none
_refine_ls_goodness_of_fit_ref 1.042
_refine_ls_hydrogen_treatment constr
_refine_ls_matrix_type full
_refine_ls_number_parameters 785
_refine_ls_number_reflns 10649
_refine_ls_number_restraints 240
_refine_ls_restrained_S_all 1.105
_refine_ls_R_factor_all 0.0889
_refine_ls_R_factor_gt 0.0742
_refine_ls_shift/su_max 0.000
_refine_ls_shift/su_mean 0.000
_refine_ls_structure_factor_coef Fsqd
_refine_ls_weighting_details 'w=1/[\s^2^(Fo^2^)+(0.1544P)^2^+20.9710P] where P=(Fo^2^+2Fc^2^)/3'
_refine_ls_weighting_scheme calc
_refine_ls_wR_factor_gt 0.2073
_refine_ls_wR_factor_ref 0.2223
_reflns_Friedel_coverage 0.869
_reflns_Friedel_fraction_full 0.999
_reflns_Friedel_fraction_max 0.999
_reflns_number_gt 9033
_reflns_number_total 10649
_reflns_threshold_expression 'I > 2\s(I)'
_cod_data_source_file d4sc01365d2.cif
_cod_data_source_block lb2191
_cod_depositor_comments 'Adding full bibliography for 1571750--1571752.cif.'
_cod_original_cell_volume 18688.3(15)
_cod_database_code 1571751
_shelx_shelxl_version_number 2017/1
_shelx_space_group_comment
;
The symmetry employed for this shelxl refinement is uniquely defined
by the following loop, which should always be used as a source of
symmetry information in preference to the above space-group names.
They are only intended as comments.
;
_shelx_estimated_absorpt_t_min 0.888
_shelx_estimated_absorpt_t_max 0.947

loop_
_space_group_symop_operation_xyz
'x, y, z'
'-x+1/2, -y, z+1/2'
'-x, y+1/2, -z+1/2'
'x+1/2, -y+1/2, -z'
'z, x, y'
'z+1/2, -x+1/2, -y'
'-z+1/2, -x, y+1/2'
'-z, x+1/2, -y+1/2'
'y, z, x'
'-y, z+1/2, -x+1/2'
'y+1/2, -z+1/2, -x'
'-y+1/2, -z, x+1/2'

loop_
_atom_site_label
_atom_site_type_symbol
_atom_site_fract_x
_atom_site_fract_y
_atom_site_fract_z
_atom_site_U_iso_or_equiv
_atom_site_adp_type
_atom_site_occupancy
_atom_site_site_symmetry_order
_atom_site_calc_flag
_atom_site_refinement_flags_posn
_atom_site_refinement_flags_adp
_atom_site_refinement_flags_occupancy
_atom_site_disorder_assembly
_atom_site_disorder_group
Br1 Br 0.03618(3) 0.46382(3) 0.53618(3) 0.0243(3) Uani 1 3 d S T P . .
Fe1 Fe 0.16864(4) 0.33136(4) 0.66864(4) 0.0268(4) Uani 1 3 d S T P . .
N1 N 0.1458(2) 0.2472(2) 0.6720(3) 0.0312(14) Uani 1 1 d . . . . .
N2 N 0.1481(2) 0.3119(2) 0.5927(2) 0.0279(14) Uani 1 1 d . . . . .
N3 N 0.1472(2) 0.3350(2) 0.5479(2) 0.0251(13) Uani 1 1 d . . . . .
H3B H 0.154510 0.366959 0.542910 0.030 Uiso 1 1 calc R U . . .
N4 N 0.0739(2) 0.4636(2) 0.4128(2) 0.0289(13) Uani 1 1 d . . . . .
H4B H 0.066058 0.455245 0.443903 0.035 Uiso 1 1 calc R U . . .
N5 N 0.0646(3) 0.5097(3) 0.3930(2) 0.0326(15) Uani 1 1 d . . . . .
N6 N 0.0700(3) 0.5931(3) 0.3335(3) 0.0412(17) Uani 1 1 d . . . . .
C1 C 0.1424(3) 0.2152(3) 0.7138(3) 0.0343(18) Uani 1 1 d . . . . .
C2 C 0.1622(4) 0.2305(3) 0.7602(3) 0.042(2) Uani 1 1 d . . . . .
H2A H 0.177398 0.262803 0.763099 0.050 Uiso 1 1 calc R U . . .
C3 C 0.1602(4) 0.1997(4) 0.8015(4) 0.054(3) Uani 1 1 d . . . . .
H3A H 0.173870 0.210437 0.832801 0.065 Uiso 1 1 calc R U . . .
C4 C 0.1372(4) 0.1511(4) 0.7971(4) 0.051(2) Uani 1 1 d . . . . .
H4A H 0.134798 0.129695 0.825681 0.061 Uiso 1 1 calc R U . . .
C5 C 0.1189(4) 0.1358(4) 0.7522(4) 0.054(3) Uani 1 1 d . . . . .
H5A H 0.103704 0.103513 0.749743 0.065 Uiso 1 1 calc R U . . .
C6 C 0.1215(3) 0.1660(3) 0.7091(4) 0.043(2) Uani 1 1 d . . . . .
C7 C 0.1054(4) 0.1488(4) 0.6604(4) 0.046(2) Uani 1 1 d . . . . .
H7A H 0.091576 0.116071 0.655896 0.055 Uiso 1 1 calc R U . . .
C8 C 0.1107(3) 0.1813(3) 0.6209(4) 0.0364(19) Uani 1 1 d . . . . .
H8A H 0.100590 0.170879 0.588149 0.044 Uiso 1 1 calc R U . . .
C9 C 0.1309(3) 0.2301(3) 0.6274(3) 0.0320(18) Uani 1 1 d . . . . .
C10 C 0.1338(3) 0.2638(3) 0.5845(3) 0.0273(16) Uani 1 1 d . . . . .
C11 C 0.1244(3) 0.2560(3) 0.5339(3) 0.0309(17) Uani 1 1 d . . . . .
H11A H 0.113974 0.225651 0.518146 0.037 Uiso 1 1 calc R U . . .
C12 C 0.1335(3) 0.3021(3) 0.5110(3) 0.0275(16) Uani 1 1 d . . . . .
C13 C 0.1304(3) 0.3170(3) 0.4581(3) 0.0287(16) Uani 1 1 d . . . . .
C14 C 0.1407(4) 0.2821(4) 0.4201(4) 0.048(2) Uani 1 1 d . . . . .
H14A H 0.150248 0.248712 0.428970 0.058 Uiso 1 1 calc R U . . .
C15 C 0.1373(5) 0.2952(4) 0.3704(4) 0.060(3) Uani 1 1 d . . . . .
H15A H 0.144489 0.271008 0.344949 0.072 Uiso 1 1 calc R U . . .
C16 C 0.1231(4) 0.3445(4) 0.3568(4) 0.050(2) Uani 1 1 d . . . . .
H16A H 0.121061 0.353698 0.322305 0.061 Uiso 1 1 calc R U . . .
C17 C 0.1121(3) 0.3800(3) 0.3941(3) 0.0313(17) Uani 1 1 d . . . . .
C18 C 0.1153(3) 0.3654(3) 0.4441(3) 0.0276(16) Uani 1 1 d . . . . .
H18A H 0.107022 0.389095 0.469641 0.033 Uiso 1 1 calc R U . . .
C19 C 0.0969(3) 0.4312(3) 0.3798(3) 0.0325(17) Uani 1 1 d . . . . .
C20 C 0.1029(3) 0.4584(3) 0.3363(3) 0.0356(18) Uani 1 1 d . . . . .
H20A H 0.117970 0.446946 0.305892 0.043 Uiso 1 1 calc R U . . .
C21 C 0.0827(3) 0.5056(3) 0.3451(3) 0.0353(19) Uani 1 1 d . . . . .
C22 C 0.0811(3) 0.5507(4) 0.3124(3) 0.039(2) Uani 1 1 d . . . . .
C23 C 0.0911(4) 0.5453(4) 0.2605(4) 0.056(3) Uani 1 1 d . . . . .
H23A H 0.099121 0.513087 0.247028 0.067 Uiso 1 1 calc R U . . .
C24 C 0.0893(5) 0.5863(5) 0.2299(4) 0.071(3) Uani 1 1 d . . . . .
H24A H 0.094217 0.583464 0.194562 0.085 Uiso 1 1 calc R U . . .
C25 C 0.0795(4) 0.6343(5) 0.2532(4) 0.061(3) Uani 1 1 d . . . . .
C26 C 0.0784(5) 0.6801(5) 0.2242(5) 0.074(4) Uani 1 1 d . . . . .
H26A H 0.082725 0.679148 0.188661 0.089 Uiso 1 1 calc R U . . .
C27 C 0.0712(6) 0.7233(6) 0.2475(6) 0.086(5) Uani 1 1 d . . . . .
H27A H 0.073800 0.753804 0.228895 0.103 Uiso 1 1 calc R U . . .
C28 C 0.0602(5) 0.7254(5) 0.2976(6) 0.076(4) Uani 1 1 d . . . . .
H28A H 0.052847 0.757004 0.312743 0.091 Uiso 1 1 calc R U . . .
C29 C 0.0596(4) 0.6823(4) 0.3269(5) 0.061(3) Uani 1 1 d . . . . .
H29A H 0.052557 0.683956 0.361962 0.073 Uiso 1 1 calc R U . . .
C30 C 0.0695(3) 0.6362(4) 0.3033(4) 0.051(3) Uani 1 1 d . . . . .
Fe2 Fe -0.09403(4) 0.59403(4) 0.40597(4) 0.0382(5) Uani 1 3 d S T P . .
N7 N -0.1099(3) 0.6750(3) 0.4346(3) 0.0468(19) Uani 1 1 d . . . . .
N8 N -0.0227(3) 0.6198(2) 0.4341(3) 0.0337(15) Uani 1 1 d . . . . .
N9 N 0.0238(3) 0.6007(2) 0.4400(2) 0.0332(15) Uani 1 1 d . . . . .
H9A H 0.032663 0.569884 0.431738 0.040 Uiso 1 1 calc R U . . .
N10 N 0.1622(2) 0.4776(2) 0.5159(2) 0.0278(14) Uani 1 1 d . . . . .
H10A H 0.130433 0.482244 0.524115 0.033 Uiso 1 1 calc R U . . .
N11 N 0.1853(2) 0.4322(2) 0.5179(2) 0.0265(13) Uani 1 1 d . . . . .
N12 N 0.2513(2) 0.3543(3) 0.5065(3) 0.0329(15) Uani 1 1 d . . . . .
C31 C -0.1530(4) 0.7033(4) 0.4314(4) 0.049(2) Uani 1 1 d . . . . .
C32 C -0.1978(4) 0.6802(5) 0.4170(6) 0.077(4) Uani 1 1 d . . . . .
H32A H -0.198484 0.645121 0.409744 0.092 Uiso 1 1 calc R U . . .
C33 C -0.2421(5) 0.7088(5) 0.4131(6) 0.081(4) Uani 1 1 d . . . . .
H33A H -0.272402 0.692872 0.402740 0.097 Uiso 1 1 calc R U . . .
C34 C -0.2427(5) 0.7589(5) 0.4239(6) 0.073(4) Uani 1 1 d . . . . .
H34A H -0.273539 0.777099 0.423108 0.088 Uiso 1 1 calc R U . . .
C35 C -0.1996(5) 0.7827(5) 0.4358(6) 0.077(4) Uani 1 1 d . . . . .
H35A H -0.199523 0.818315 0.439856 0.093 Uiso 1 1 calc R U . . .
C36 C -0.1534(4) 0.7549(4) 0.4424(5) 0.063(3) Uani 1 1 d . . . . .
C37 C -0.1080(5) 0.7761(4) 0.4573(5) 0.070(3) Uani 1 1 d . . . . .
H37A H -0.106751 0.810971 0.465050 0.085 Uiso 1 1 calc R U . . .
C38 C -0.0659(4) 0.7486(4) 0.4609(5) 0.061(3) Uani 1 1 d . . . . .
H38A H -0.035233 0.763828 0.471449 0.073 Uiso 1 1 calc R U . . .
C39 C -0.0674(4) 0.6987(4) 0.4492(3) 0.044(2) Uani 1 1 d . . . . .
C40 C -0.0211(3) 0.6677(3) 0.4514(3) 0.0328(18) Uani 1 1 d . . . . .
C41 C 0.0271(3) 0.6792(3) 0.4685(3) 0.040(2) Uani 1 1 d . . . . .
H41A H 0.038331 0.710202 0.482474 0.048 Uiso 1 1 calc R U . . .
C42 C 0.0555(3) 0.6357(3) 0.4608(3) 0.0358(18) Uani 1 1 d . . . . .
C43 C 0.1075(3) 0.6255(3) 0.4734(3) 0.0320(18) Uani 1 1 d . . . . .
C44 C 0.1413(3) 0.6652(3) 0.4796(4) 0.042(2) Uani 1 1 d . . . . .
H44A H 0.130189 0.698939 0.475200 0.050 Uiso 1 1 calc R U . . .
C45 C 0.1903(4) 0.6559(3) 0.4920(4) 0.050(2) Uani 1 1 d . . . . .
H45A H 0.212797 0.683479 0.495847 0.060 Uiso 1 1 calc R U . . .
C46 C 0.2083(3) 0.6067(3) 0.4991(4) 0.041(2) Uani 1 1 d . . . . .
H46A H 0.242418 0.600750 0.508162 0.050 Uiso 1 1 calc R U . . .
C47 C 0.1747(3) 0.5667(3) 0.4925(3) 0.0315(17) Uani 1 1 d . . . . .
C48 C 0.1254(3) 0.5764(3) 0.4798(3) 0.0315(18) Uani 1 1 d . . . . .
H48A H 0.102881 0.548968 0.475205 0.038 Uiso 1 1 calc R U . . .
C49 C 0.1928(3) 0.5152(3) 0.5001(3) 0.0296(17) Uani 1 1 d . . . . .
C50 C 0.2392(3) 0.4930(3) 0.4919(3) 0.0296(17) Uani 1 1 d . . . . .
H50A H 0.269221 0.509209 0.481037 0.036 Uiso 1 1 calc R U . . .
C51 C 0.2327(3) 0.4414(3) 0.5030(3) 0.0266(16) Uani 1 1 d . . . . .
C52 C 0.2687(3) 0.4003(3) 0.4972(3) 0.0266(16) Uani 1 1 d . . . . .
C53 C 0.3199(3) 0.4098(3) 0.4816(3) 0.0362(19) Uani 1 1 d . . . . .
H53A H 0.331109 0.443360 0.476264 0.043 Uiso 1 1 calc R U . . .
C54 C 0.3514(3) 0.3712(4) 0.4749(3) 0.040(2) Uani 1 1 d . . . . .
H54A H 0.385159 0.376868 0.464414 0.048 Uiso 1 1 calc R U . . .
C55 C 0.3338(3) 0.3218(3) 0.4835(3) 0.0376(19) Uani 1 1 d . . . . .
C56 C 0.3644(3) 0.2774(4) 0.4773(4) 0.050(3) Uani 1 1 d . . . . .
H56A H 0.397580 0.281069 0.464426 0.060 Uiso 1 1 calc R U . . .
C57 C 0.3477(4) 0.2311(4) 0.4888(4) 0.051(2) Uani 1 1 d . . . . .
H57A H 0.369099 0.202645 0.485236 0.062 Uiso 1 1 calc R U . . .
C58 C 0.2981(3) 0.2252(4) 0.5064(4) 0.052(2) Uani 1 1 d . . . . .
H58A H 0.286404 0.192543 0.515107 0.062 Uiso 1 1 calc R U . . .
C59 C 0.2663(3) 0.2652(3) 0.5112(4) 0.043(2) Uani 1 1 d . . . . .
H59A H 0.232505 0.260315 0.521904 0.052 Uiso 1 1 calc R U . . .
C60 C 0.2845(3) 0.3145(3) 0.4999(3) 0.0358(19) Uani 1 1 d . . . . .
P1 P 0.3759(3) 0.5669(3) 0.5028(3) 0.103(2) Uani 0.607(6) 1 d D U P A 1
F1 F 0.3560(5) 0.5364(5) 0.4605(4) 0.115(5) Uani 0.607(6) 1 d D U P A 1
F2 F 0.3485(7) 0.5303(7) 0.5414(5) 0.154(6) Uani 0.607(6) 1 d D U P A 1
F4 F 0.4073(7) 0.6018(6) 0.4691(7) 0.181(7) Uani 0.607(6) 1 d D U P A 1
F5 F 0.4224(6) 0.5309(7) 0.5073(8) 0.189(7) Uani 0.607(6) 1 d D U P A 1
F3 F 0.3995(8) 0.5955(7) 0.5496(7) 0.198(8) Uani 0.607(6) 1 d D U P A 1
F6 F 0.3319(6) 0.6007(6) 0.5024(8) 0.182(7) Uani 0.607(6) 1 d D U P A 1
P2 P 0.1760(6) 0.0970(7) 0.4006(8) 0.206(7) Uani 0.393(6) 1 d D U P A 2
F7 F 0.2213(5) 0.0583(6) 0.3902(6) 0.074(4) Uani 0.393(6) 1 d D U P A 2
F8 F 0.1584(10) 0.0929(13) 0.3463(10) 0.229(11) Uani 0.393(6) 1 d D U P A 2
F9 F 0.2096(11) 0.1415(8) 0.3876(15) 0.231(11) Uani 0.393(6) 1 d D U P A 2
F10 F 0.1395(6) 0.0535(10) 0.4140(12) 0.184(9) Uani 0.393(6) 1 d D U P A 2
F11 F 0.1904(10) 0.0996(13) 0.4555(9) 0.211(10) Uani 0.393(6) 1 d D U P A 2
F12 F 0.1311(11) 0.1356(12) 0.4115(15) 0.306(14) Uani 0.393(6) 1 d D U P A 2

loop_
_atom_site_aniso_label
_atom_site_aniso_U_11
_atom_site_aniso_U_22
_atom_site_aniso_U_33
_atom_site_aniso_U_23
_atom_site_aniso_U_13
_atom_site_aniso_U_12
Br1 0.0243(3) 0.0243(3) 0.0243(3) -0.0024(3) 0.0024(3) -0.0024(3)
Fe1 0.0268(4) 0.0268(4) 0.0268(4) 0.0011(4) -0.0011(4) 0.0011(4)
N1 0.030(3) 0.033(3) 0.031(4) 0.004(3) 0.002(3) 0.002(3)
N2 0.027(3) 0.031(3) 0.026(3) 0.000(3) 0.000(3) 0.005(3)
N3 0.022(3) 0.023(3) 0.030(3) 0.001(3) -0.001(2) 0.000(2)
N4 0.029(3) 0.028(3) 0.029(3) 0.003(3) 0.003(3) -0.001(3)
N5 0.036(4) 0.037(4) 0.025(3) 0.007(3) 0.000(3) -0.006(3)
N6 0.040(4) 0.043(4) 0.041(4) 0.018(4) 0.001(3) 0.002(3)
C1 0.032(4) 0.032(4) 0.040(5) 0.004(4) -0.001(4) 0.000(3)
C2 0.047(5) 0.038(5) 0.040(5) 0.015(4) 0.002(4) 0.000(4)
C3 0.061(6) 0.063(7) 0.039(5) 0.018(5) -0.006(5) 0.008(5)
C4 0.057(6) 0.047(5) 0.049(6) 0.022(5) 0.007(5) -0.003(5)
C5 0.062(6) 0.036(5) 0.066(7) 0.015(5) 0.003(5) -0.004(5)
C6 0.043(5) 0.037(5) 0.050(5) 0.009(4) 0.009(4) 0.007(4)
C7 0.042(5) 0.038(5) 0.059(6) 0.010(4) 0.005(4) -0.006(4)
C8 0.032(4) 0.027(4) 0.050(5) -0.004(4) 0.002(4) 0.006(3)
C9 0.023(4) 0.031(4) 0.042(5) 0.008(4) 0.002(3) 0.007(3)
C10 0.021(4) 0.022(4) 0.039(4) -0.007(3) 0.000(3) 0.000(3)
C11 0.026(4) 0.028(4) 0.038(4) -0.004(3) 0.002(3) -0.003(3)
C12 0.017(3) 0.033(4) 0.032(4) -0.005(3) -0.002(3) 0.002(3)
C13 0.031(4) 0.028(4) 0.027(4) -0.002(3) -0.003(3) 0.002(3)
C14 0.068(7) 0.036(5) 0.040(5) -0.010(4) -0.002(5) 0.008(4)
C15 0.096(9) 0.054(6) 0.030(5) -0.015(4) -0.008(5) 0.020(6)
C16 0.074(7) 0.048(6) 0.029(5) -0.005(4) -0.001(5) 0.004(5)
C17 0.037(4) 0.034(4) 0.023(4) -0.004(3) -0.005(3) 0.005(3)
C18 0.028(4) 0.029(4) 0.026(4) -0.003(3) 0.004(3) -0.006(3)
C19 0.039(4) 0.039(5) 0.020(4) -0.006(3) 0.003(3) 0.000(4)
C20 0.034(4) 0.045(5) 0.028(4) -0.004(4) 0.007(3) -0.002(4)
C21 0.033(4) 0.049(5) 0.024(4) 0.007(4) -0.001(3) -0.003(4)
C22 0.024(4) 0.057(6) 0.035(4) 0.014(4) 0.004(3) -0.003(4)
C23 0.076(7) 0.059(6) 0.031(5) 0.006(4) -0.002(5) 0.002(5)
C24 0.088(9) 0.095(10) 0.031(5) 0.013(6) -0.003(5) 0.000(7)
C25 0.047(6) 0.074(8) 0.061(7) 0.039(6) -0.001(5) -0.003(5)
C26 0.093(9) 0.072(9) 0.056(7) 0.043(7) 0.003(6) 0.007(7)
C27 0.103(11) 0.071(9) 0.083(9) 0.051(8) 0.018(8) 0.030(8)
C28 0.064(7) 0.064(7) 0.099(10) 0.046(7) 0.009(7) 0.001(6)
C29 0.060(6) 0.058(6) 0.065(7) 0.026(5) 0.013(5) 0.011(5)
C30 0.036(5) 0.061(7) 0.055(6) 0.037(5) 0.001(4) 0.005(4)
Fe2 0.0382(5) 0.0382(5) 0.0382(5) 0.0091(5) -0.0091(5) 0.0091(5)
N7 0.053(5) 0.039(4) 0.048(5) 0.014(4) -0.017(4) 0.018(4)
N8 0.042(4) 0.025(3) 0.035(4) 0.007(3) 0.000(3) 0.007(3)
N9 0.043(4) 0.026(3) 0.031(3) 0.006(3) 0.000(3) 0.005(3)
N10 0.024(3) 0.031(3) 0.028(3) -0.006(3) 0.002(3) 0.004(3)
N11 0.026(3) 0.027(3) 0.026(3) -0.003(3) 0.002(2) 0.002(3)
N12 0.030(3) 0.033(4) 0.036(4) 0.002(3) 0.002(3) 0.003(3)
C31 0.056(6) 0.038(5) 0.052(6) 0.008(4) -0.002(5) 0.026(4)
C32 0.054(7) 0.049(6) 0.126(12) -0.004(7) -0.029(7) 0.025(5)
C33 0.065(8) 0.069(8) 0.109(11) -0.020(7) -0.035(7) 0.040(6)
C34 0.049(7) 0.061(7) 0.110(11) 0.009(7) -0.012(7) 0.025(6)
C35 0.085(9) 0.044(6) 0.103(10) -0.017(6) 0.002(8) 0.036(6)
C36 0.064(7) 0.038(5) 0.086(8) 0.006(5) 0.000(6) 0.014(5)
C37 0.072(8) 0.037(5) 0.103(10) -0.008(6) -0.003(7) 0.014(5)
C38 0.063(7) 0.032(5) 0.087(8) 0.005(5) 0.001(6) 0.007(5)
C39 0.056(6) 0.040(5) 0.037(5) 0.006(4) 0.003(4) 0.013(4)
C40 0.040(4) 0.029(4) 0.029(4) 0.008(3) 0.001(3) -0.001(3)
C41 0.048(5) 0.029(4) 0.042(5) 0.005(4) 0.003(4) -0.001(4)
C42 0.043(5) 0.031(4) 0.034(4) 0.012(4) 0.010(4) -0.004(3)
C43 0.042(5) 0.024(4) 0.029(4) 0.004(3) 0.006(3) -0.002(3)
C44 0.041(5) 0.032(4) 0.054(6) 0.004(4) 0.002(4) -0.007(4)
C45 0.051(6) 0.030(5) 0.069(7) 0.010(4) -0.001(5) -0.014(4)
C46 0.036(5) 0.039(5) 0.049(5) 0.005(4) -0.001(4) -0.008(4)
C47 0.033(4) 0.036(4) 0.025(4) 0.003(3) 0.009(3) -0.001(3)
C48 0.034(4) 0.032(4) 0.029(4) 0.002(3) 0.000(3) -0.005(3)
C49 0.032(4) 0.032(4) 0.025(4) 0.001(3) 0.002(3) -0.002(3)
C50 0.022(4) 0.035(4) 0.031(4) 0.003(3) 0.000(3) -0.003(3)
C51 0.023(4) 0.039(4) 0.018(3) -0.001(3) 0.001(3) -0.004(3)
C52 0.023(4) 0.041(4) 0.015(3) -0.001(3) 0.000(3) 0.001(3)
C53 0.028(4) 0.040(5) 0.040(5) 0.008(4) 0.004(3) 0.003(4)
C54 0.026(4) 0.055(5) 0.040(5) 0.006(4) 0.010(3) 0.006(4)
C55 0.025(4) 0.046(5) 0.042(5) 0.005(4) 0.003(3) 0.007(4)
C56 0.027(4) 0.053(6) 0.071(7) 0.007(5) 0.014(4) 0.015(4)
C57 0.042(5) 0.041(5) 0.071(7) -0.003(5) 0.012(5) 0.009(4)
C58 0.036(5) 0.038(5) 0.081(7) -0.001(5) 0.003(5) 0.006(4)
C59 0.033(4) 0.036(5) 0.060(6) -0.007(4) 0.001(4) 0.000(4)
C60 0.027(4) 0.033(4) 0.048(5) -0.002(4) 0.005(4) 0.009(3)
P1 0.102(4) 0.077(4) 0.131(5) -0.020(4) 0.017(4) -0.050(3)
F1 0.145(11) 0.112(9) 0.088(6) 0.006(6) 0.027(7) -0.087(8)
F2 0.176(13) 0.200(15) 0.088(7) 0.030(9) -0.012(9) -0.085(10)
F4 0.187(14) 0.149(13) 0.205(13) 0.029(11) 0.001(12) -0.126(10)
F5 0.147(11) 0.191(14) 0.23(2) 0.013(12) -0.009(10) 0.019(10)
F3 0.259(19) 0.153(15) 0.180(11) -0.027(10) -0.074(13) -0.072(11)
F6 0.156(11) 0.132(12) 0.26(2) -0.026(10) -0.018(11) 0.003(8)
P2 0.133(11) 0.249(15) 0.238(15) -0.019(15) 0.002(12) 0.038(8)
F7 0.063(5) 0.098(6) 0.061(6) 0.006(5) -0.027(4) -0.046(4)
F8 0.121(19) 0.28(3) 0.281(17) 0.021(17) -0.085(15) 0.062(16)
F9 0.24(2) 0.128(8) 0.33(3) -0.03(2) -0.03(2) 0.055(13)
F10 0.049(8) 0.247(18) 0.26(2) -0.059(19) 0.004(13) 0.057(10)
F11 0.15(2) 0.25(3) 0.231(15) -0.107(15) 0.023(14) 0.035(17)
F12 0.25(2) 0.26(2) 0.41(3) 0.00(3) 0.02(2) 0.119(17)

loop_
_atom_type_symbol
_atom_type_description
_atom_type_scat_dispersion_real
_atom_type_scat_dispersion_imag
_atom_type_scat_source
C C 0.0034 0.0017 'XDisp Program in WinGX L.J. Farrugia, J.Appl.Cryst. 2012,45,849-854'
H H 0.0000 0.0000 'XDisp Program in WinGX L.J. Farrugia, J.Appl.Cryst. 2012,45,849-854'
N N 0.0065 0.0035 'XDisp Program in WinGX L.J. Farrugia, J.Appl.Cryst. 2012,45,849-854'
O O 0.0115 0.0064 'XDisp Program in WinGX L.J. Farrugia, J.Appl.Cryst. 2012,45,849-854'
F F 0.0185 0.0109 'XDisp Program in WinGX L.J. Farrugia, J.Appl.Cryst. 2012,45,849-854'
P P 0.1071 0.1002 'XDisp Program in WinGX L.J. Farrugia, J.Appl.Cryst. 2012,45,849-854'
Fe Fe 0.3511 0.8892 'XDisp Program in WinGX L.J. Farrugia, J.Appl.Cryst. 2012,45,849-854'
Br Br -0.4677 2.5495 'XDisp Program in WinGX L.J. Farrugia, J.Appl.Cryst. 2012,45,849-854'

loop_
_geom_angle_atom_site_label_1
_geom_angle_atom_site_label_2
_geom_angle_atom_site_label_3
_geom_angle
_geom_angle_site_symmetry_1
_geom_angle_site_symmetry_3
_geom_angle_publ_flag
N2 Fe1 N2 92.8(2) . 12_565 ?
N2 Fe1 N2 92.8(2) . 6_456 ?
N2 Fe1 N2 92.8(2) 12_565 6_456 ?
N2 Fe1 N1 167.5(2) . 6_456 ?
N2 Fe1 N1 89.4(2) 12_565 6_456 ?
N2 Fe1 N1 74.8(2) 6_456 6_456 ?
N2 Fe1 N1 89.4(2) . 12_565 ?
N2 Fe1 N1 74.8(2) 12_565 12_565 ?
N2 Fe1 N1 167.5(2) 6_456 12_565 ?
N1 Fe1 N1 103.1(2) 6_456 12_565 ?
N2 Fe1 N1 74.8(2) . . ?
N2 Fe1 N1 167.5(2) 12_565 . ?
N2 Fe1 N1 89.4(2) 6_456 . ?
N1 Fe1 N1 103.0(2) 6_456 . ?
N1 Fe1 N1 103.1(2) 12_565 . ?
C9 N1 C1 118.7(7) . . ?
C9 N1 Fe1 112.0(5) . . ?
C1 N1 Fe1 129.1(5) . . ?
N3 N2 C10 106.4(6) . . ?
N3 N2 Fe1 136.7(5) . . ?
C10 N2 Fe1 116.8(5) . . ?
N2 N3 C12 110.6(6) . . ?
N2 N3 H3B 124.7 . . ?
C12 N3 H3B 124.7 . . ?
N5 N4 C19 113.5(6) . . ?
N5 N4 H4B 123.2 . . ?
C19 N4 H4B 123.2 . . ?
N4 N5 C21 103.1(7) . . ?
C22 N6 C30 117.9(8) . . ?
C2 C1 N1 119.9(7) . . ?
C2 C1 C6 119.3(8) . . ?
N1 C1 C6 120.7(8) . . ?
C3 C2 C1 121.1(9) . . ?
C3 C2 H2A 119.5 . . ?
C1 C2 H2A 119.5 . . ?
C2 C3 C4 119.3(10) . . ?
C2 C3 H3A 120.3 . . ?
C4 C3 H3A 120.3 . . ?
C5 C4 C3 119.8(9) . . ?
C5 C4 H4A 120.1 . . ?
C3 C4 H4A 120.1 . . ?
C4 C5 C6 122.2(9) . . ?
C4 C5 H5A 118.9 . . ?
C6 C5 H5A 118.9 . . ?
C5 C6 C1 118.2(9) . . ?
C5 C6 C7 122.6(9) . . ?
C1 C6 C7 119.2(8) . . ?
C8 C7 C6 117.3(8) . . ?
C8 C7 H7A 121.3 . . ?
C6 C7 H7A 121.3 . . ?
C7 C8 C9 121.6(9) . . ?
C7 C8 H8A 119.2 . . ?
C9 C8 H8A 119.2 . . ?
N1 C9 C8 122.4(8) . . ?
N1 C9 C10 118.3(7) . . ?
C8 C9 C10 119.2(8) . . ?
N2 C10 C11 110.4(7) . . ?
N2 C10 C9 118.0(7) . . ?
C11 C10 C9 131.6(7) . . ?
C10 C11 C12 105.3(7) . . ?
C10 C11 H11A 127.3 . . ?
C12 C11 H11A 127.3 . . ?
N3 C12 C11 107.2(7) . . ?
N3 C12 C13 122.2(7) . . ?
C11 C12 C13 130.6(7) . . ?
C18 C13 C14 118.4(7) . . ?
C18 C13 C12 121.4(7) . . ?
C14 C13 C12 120.2(7) . . ?
C15 C14 C13 121.0(9) . . ?
C15 C14 H14A 119.5 . . ?
C13 C14 H14A 119.5 . . ?
C14 C15 C16 120.0(9) . . ?
C14 C15 H15A 120.0 . . ?
C16 C15 H15A 120.0 . . ?
C17 C16 C15 120.2(8) . . ?
C17 C16 H16A 119.9 . . ?
C15 C16 H16A 119.9 . . ?
C18 C17 C16 118.5(8) . . ?
C18 C17 C19 121.6(7) . . ?
C16 C17 C19 119.9(7) . . ?
C17 C18 C13 122.0(7) . . ?
C17 C18 H18A 119.0 . . ?
C13 C18 H18A 119.0 . . ?
N4 C19 C20 105.1(7) . . ?
N4 C19 C17 122.5(7) . . ?
C20 C19 C17 132.4(7) . . ?
C19 C20 C21 106.8(7) . . ?
C19 C20 H20A 126.6 . . ?
C21 C20 H20A 126.6 . . ?
N5 C21 C20 111.4(7) . . ?
N5 C21 C22 118.3(8) . . ?
C20 C21 C22 130.1(8) . . ?
N6 C22 C23 123.8(9) . . ?
N6 C22 C21 117.1(8) . . ?
C23 C22 C21 119.1(9) . . ?
C24 C23 C22 119.7(11) . . ?
C24 C23 H23A 120.2 . . ?
C22 C23 H23A 120.2 . . ?
C23 C24 C25 117.3(10) . . ?
C23 C24 H24A 121.4 . . ?
C25 C24 H24A 121.4 . . ?
C30 C25 C24 119.4(10) . . ?
C30 C25 C26 119.2(12) . . ?
C24 C25 C26 121.4(11) . . ?
C27 C26 C25 119.2(12) . . ?
C27 C26 H26A 120.4 . . ?
C25 C26 H26A 120.4 . . ?
C26 C27 C28 121.6(12) . . ?
C26 C27 H27A 119.2 . . ?
C28 C27 H27A 119.2 . . ?
C27 C28 C29 121.2(14) . . ?
C27 C28 H28A 119.4 . . ?
C29 C28 H28A 119.4 . . ?
C28 C29 C30 118.0(12) . . ?
C28 C29 H29A 121.0 . . ?
C30 C29 H29A 121.0 . . ?
C25 C30 N6 121.9(11) . . ?
C25 C30 C29 120.6(9) . . ?
N6 C30 C29 117.5(9) . . ?
N8 Fe2 N8 94.9(2) . 6_456 ?
N8 Fe2 N8 94.9(2) . 12_565 ?
N8 Fe2 N8 94.9(2) 6_456 12_565 ?
N8 Fe2 N7 170.2(3) . 12_565 ?
N8 Fe2 N7 88.5(3) 6_456 12_565 ?
N8 Fe2 N7 75.6(3) 12_565 12_565 ?
N8 Fe2 N7 88.5(3) . 6_456 ?
N8 Fe2 N7 75.6(3) 6_456 6_456 ?
N8 Fe2 N7 170.2(3) 12_565 6_456 ?
N7 Fe2 N7 101.2(2) 12_565 6_456 ?
N8 Fe2 N7 75.6(3) . . ?
N8 Fe2 N7 170.2(3) 6_456 . ?
N8 Fe2 N7 88.5(3) 12_565 . ?
N7 Fe2 N7 101.2(2) 12_565 . ?
N7 Fe2 N7 101.2(2) 6_456 . ?
C39 N7 C31 117.4(8) . . ?
C39 N7 Fe2 112.0(6) . . ?
C31 N7 Fe2 129.8(7) . . ?
N9 N8 C40 106.5(7) . . ?
N9 N8 Fe2 137.1(5) . . ?
C40 N8 Fe2 116.4(5) . . ?
N8 N9 C42 111.0(7) . . ?
N8 N9 H9A 124.5 . . ?
C42 N9 H9A 124.5 . . ?
C49 N10 N11 113.4(6) . . ?
C49 N10 H10A 123.3 . . ?
N11 N10 H10A 123.3 . . ?
C51 N11 N10 104.6(6) . . ?
C52 N12 C60 117.1(7) . . ?
N7 C31 C32 119.2(9) . . ?
N7 C31 C36 122.0(10) . . ?
C32 C31 C36 118.7(9) . . ?
C31 C32 C33 119.8(11) . . ?
C31 C32 H32A 120.1 . . ?
C33 C32 H32A 120.1 . . ?
C34 C33 C32 121.6(13) . . ?
C34 C33 H33A 119.2 . . ?
C32 C33 H33A 119.2 . . ?
C35 C34 C33 119.9(11) . . ?
C35 C34 H34A 120.0 . . ?
C33 C34 H34A 120.0 . . ?
C34 C35 C36 120.8(11) . . ?
C34 C35 H35A 119.6 . . ?
C36 C35 H35A 119.6 . . ?
C37 C36 C31 116.6(10) . . ?
C37 C36 C35 124.5(10) . . ?
C31 C36 C35 118.9(11) . . ?
C38 C37 C36 121.8(10) . . ?
C38 C37 H37A 119.1 . . ?
C36 C37 H37A 119.1 . . ?
C37 C38 C39 119.2(11) . . ?
C37 C38 H38A 120.4 . . ?
C39 C38 H38A 120.4 . . ?
N7 C39 C38 123.0(9) . . ?
N7 C39 C40 116.5(8) . . ?
C38 C39 C40 120.5(10) . . ?
N8 C40 C41 110.3(7) . . ?
N8 C40 C39 118.9(8) . . ?
C41 C40 C39 130.8(8) . . ?
C40 C41 C42 105.5(8) . . ?
C40 C41 H41A 127.3 . . ?
C42 C41 H41A 127.3 . . ?
N9 C42 C41 106.8(8) . . ?
N9 C42 C43 123.7(7) . . ?
C41 C42 C43 129.5(8) . . ?
C44 C43 C48 118.2(8) . . ?
C44 C43 C42 120.1(7) . . ?
C48 C43 C42 121.7(7) . . ?
C45 C44 C43 120.4(8) . . ?
C45 C44 H44A 119.8 . . ?
C43 C44 H44A 119.8 . . ?
C44 C45 C46 121.7(8) . . ?
C44 C45 H45A 119.1 . . ?
C46 C45 H45A 119.1 . . ?
C47 C46 C45 118.2(8) . . ?
C47 C46 H46A 120.9 . . ?
C45 C46 H46A 120.9 . . ?
C48 C47 C46 119.7(8) . . ?
C48 C47 C49 121.3(7) . . ?
C46 C47 C49 119.0(7) . . ?
C47 C48 C43 121.8(8) . . ?
C47 C48 H48A 119.1 . . ?
C43 C48 H48A 119.1 . . ?
N10 C49 C50 105.7(7) . . ?
N10 C49 C47 122.4(7) . . ?
C50 C49 C47 131.8(7) . . ?
C49 C50 C51 105.8(7) . . ?
C49 C50 H50A 127.1 . . ?
C51 C50 H50A 127.1 . . ?
N11 C51 C50 110.6(7) . . ?
N11 C51 C52 120.7(7) . . ?
C50 C51 C52 128.6(7) . . ?
N12 C52 C53 122.7(7) . . ?
N12 C52 C51 116.1(6) . . ?
C53 C52 C51 121.2(7) . . ?
C54 C53 C52 119.7(8) . . ?
C54 C53 H53A 120.2 . . ?
C52 C53 H53A 120.2 . . ?
C53 C54 C55 119.0(8) . . ?
C53 C54 H54A 120.5 . . ?
C55 C54 H54A 120.5 . . ?
C60 C55 C54 119.4(8) . . ?
C60 C55 C56 116.8(8) . . ?
C54 C55 C56 123.8(8) . . ?
C57 C56 C55 122.5(8) . . ?
C57 C56 H56A 118.7 . . ?
C55 C56 H56A 118.7 . . ?
C56 C57 C58 119.1(9) . . ?
C56 C57 H57A 120.5 . . ?
C58 C57 H57A 120.5 . . ?
C59 C58 C57 121.7(9) . . ?
C59 C58 H58A 119.1 . . ?
C57 C58 H58A 119.1 . . ?
C58 C59 C60 119.1(8) . . ?
C58 C59 H59A 120.5 . . ?
C60 C59 H59A 120.5 . . ?
N12 C60 C55 122.1(8) . . ?
N12 C60 C59 117.2(7) . . ?
C55 C60 C59 120.7(7) . . ?
F6 P1 F1 92.6(9) . . ?
F6 P1 F4 93.4(9) . . ?
F1 P1 F4 94.7(8) . . ?
F6 P1 F5 176.1(11) . . ?
F1 P1 F5 90.2(9) . . ?
F4 P1 F5 89.1(9) . . ?
F6 P1 F3 91.7(9) . . ?
F1 P1 F3 175.1(11) . . ?
F4 P1 F3 87.3(8) . . ?
F5 P1 F3 85.4(9) . . ?
F6 P1 F2 90.9(9) . . ?
F1 P1 F2 89.5(7) . . ?
F4 P1 F2 173.8(10) . . ?
F5 P1 F2 86.4(9) . . ?
F3 P1 F2 88.2(8) . . ?
F11 P2 F9 92.1(11) . . ?
F11 P2 F8 176.5(13) . . ?
F9 P2 F8 91.1(11) . . ?
F11 P2 F10 88.3(11) . . ?
F9 P2 F10 177.2(12) . . ?
F8 P2 F10 88.4(11) . . ?
F11 P2 F12 89.2(11) . . ?
F9 P2 F12 88.9(11) . . ?
F8 P2 F12 89.3(10) . . ?
F10 P2 F12 88.3(10) . . ?
F11 P2 F7 90.3(10) . . ?
F9 P2 F7 91.0(10) . . ?
F8 P2 F7 91.1(10) . . ?
F10 P2 F7 91.7(10) . . ?
F12 P2 F7 179.5(14) . . ?

loop_
_geom_bond_atom_site_label_1
_geom_bond_atom_site_label_2
_geom_bond_distance
_geom_bond_site_symmetry_2
_geom_bond_publ_flag
Fe1 N2 2.150(6) . ?
Fe1 N2 2.150(6) 12_565 ?
Fe1 N2 2.150(6) 6_456 ?
Fe1 N1 2.316(7) 6_456 ?
Fe1 N1 2.316(7) 12_565 ?
Fe1 N1 2.316(7) . ?
N1 C9 1.327(11) . ?
N1 C1 1.401(10) . ?
N2 N3 1.339(9) . ?
N2 C10 1.352(10) . ?
N3 C12 1.360(10) . ?
N3 H3B 0.8800 . ?
N4 N5 1.354(10) . ?
N4 C19 1.370(10) . ?
N4 H4B 0.8800 . ?
N5 C21 1.362(11) . ?
N6 C22 1.292(12) . ?
N6 C30 1.397(11) . ?
C1 C2 1.399(13) . ?
C1 C6 1.423(13) . ?
C2 C3 1.368(13) . ?
C2 H2A 0.9500 . ?
C3 C4 1.431(15) . ?
C3 H3A 0.9500 . ?
C4 C5 1.350(15) . ?
C4 H4A 0.9500 . ?
C5 C6 1.397(14) . ?
C5 H5A 0.9500 . ?
C6 C7 1.436(14) . ?
C7 C8 1.367(13) . ?
C7 H7A 0.9500 . ?
C8 C9 1.411(12) . ?
C8 H8A 0.9500 . ?
C9 C10 1.450(11) . ?
C10 C11 1.380(12) . ?
C11 C12 1.387(11) . ?
C11 H11A 0.9500 . ?
C12 C13 1.459(11) . ?
C13 C18 1.396(11) . ?
C13 C14 1.396(12) . ?
C14 C15 1.369(14) . ?
C14 H14A 0.9500 . ?
C15 C16 1.409(15) . ?
C15 H15A 0.9500 . ?
C16 C17 1.396(12) . ?
C16 H16A 0.9500 . ?
C17 C18 1.385(11) . ?
C17 C19 1.467(12) . ?
C18 H18A 0.9500 . ?
C19 C20 1.370(12) . ?
C20 C21 1.384(13) . ?
C20 H20A 0.9500 . ?
C21 C22 1.478(12) . ?
C22 C23 1.409(13) . ?
C23 C24 1.361(16) . ?
C23 H23A 0.9500 . ?
C24 C25 1.438(19) . ?
C24 H24A 0.9500 . ?
C25 C30 1.358(16) . ?
C25 C26 1.440(15) . ?
C26 C27 1.32(2) . ?
C26 H26A 0.9500 . ?
C27 C28 1.36(2) . ?
C27 H27A 0.9500 . ?
C28 C29 1.382(15) . ?
C28 H28A 0.9500 . ?
C29 C30 1.399(16) . ?
C29 H29A 0.9500 . ?
Fe2 N8 2.146(7) . ?
Fe2 N8 2.146(7) 6_456 ?
Fe2 N8 2.146(7) 12_565 ?
Fe2 N7 2.317(8) 12_565 ?
Fe2 N7 2.317(8) 6_456 ?
Fe2 N7 2.317(8) . ?
N7 C39 1.349(13) . ?
N7 C31 1.370(11) . ?
N8 N9 1.342(10) . ?
N8 C40 1.353(11) . ?
N9 C42 1.368(11) . ?
N9 H9A 0.8800 . ?
N10 C49 1.351(10) . ?
N10 N11 1.353(9) . ?
N10 H10A 0.8800 . ?
N11 C51 1.341(10) . ?
N12 C52 1.329(10) . ?
N12 C60 1.386(10) . ?
C31 C32 1.393(16) . ?
C31 C36 1.402(15) . ?
C32 C33 1.403(15) . ?
C32 H32A 0.9500 . ?
C33 C34 1.360(18) . ?
C33 H33A 0.9500 . ?
C34 C35 1.345(19) . ?
C34 H34A 0.9500 . ?
C35 C36 1.440(16) . ?
C35 H35A 0.9500 . ?
C36 C37 1.386(17) . ?
C37 C38 1.337(16) . ?
C37 H37A 0.9500 . ?
C38 C39 1.362(14) . ?
C38 H38A 0.9500 . ?
C39 C40 1.480(12) . ?
C40 C41 1.392(13) . ?
C41 C42 1.394(12) . ?
C41 H41A 0.9500 . ?
C42 C43 1.446(12) . ?
C43 C44 1.393(12) . ?
C43 C48 1.397(11) . ?
C44 C45 1.362(14) . ?
C44 H44A 0.9500 . ?
C45 C46 1.404(13) . ?
C45 H45A 0.9500 . ?
C46 C47 1.396(12) . ?
C46 H46A 0.9500 . ?
C47 C48 1.377(12) . ?
C47 C49 1.464(11) . ?
C48 H48A 0.9500 . ?
C49 C50 1.382(11) . ?
C50 C51 1.412(11) . ?
C50 H50A 0.9500 . ?
C51 C52 1.456(11) . ?
C52 C53 1.441(11) . ?
C53 C54 1.336(12) . ?
C53 H53A 0.9500 . ?
C54 C55 1.408(13) . ?
C54 H54A 0.9500 . ?
C55 C60 1.393(12) . ?
C55 C56 1.439(12) . ?
C56 C57 1.343(14) . ?
C56 H56A 0.9500 . ?
C57 C58 1.404(14) . ?
C57 H57A 0.9500 . ?
C58 C59 1.360(13) . ?
C58 H58A 0.9500 . ?
C59 C60 1.427(12) . ?
C59 H59A 0.9500 . ?
P1 F6 1.469(15) . ?
P1 F1 1.484(12) . ?
P1 F4 1.534(14) . ?
P1 F5 1.566(16) . ?
P1 F3 1.584(14) . ?
P1 F2 1.588(13) . ?
P2 F11 1.508(18) . ?
P2 F9 1.518(18) . ?
P2 F8 1.519(18) . ?
P2 F10 1.548(18) . ?
P2 F12 1.595(17) . ?
P2 F7 1.607(16) . ?

loop_
_geom_hbond_atom_site_label_D
_geom_hbond_atom_site_label_H
_geom_hbond_atom_site_label_A
_geom_hbond_distance_DH
_geom_hbond_distance_HA
_geom_hbond_distance_DA
_geom_hbond_angle_DHA
_geom_hbond_site_symmetry_A
_geom_hbond_publ_flag
N3 H3B N11 0.88 2.03 2.883(9) 164.0 . yes
N9 H9A N5 0.88 2.08 2.929(10) 161.3 . yes
N4 H4B Br1 0.88 2.58 3.424(6) 160.0 . yes
N10 H10A Br1 0.88 2.57 3.408(6) 159.7 . yes
